data_7112682
loop_
_publ_author_name
'Zhao, Xiaoxi'
'Stephan, Douglas W.'

_publ_section_title
;
 Bis-boranes in the frustrated Lewis pair activation of carbon dioxide.
;
_journal_issue 6
_journal_name_full 'Chemical communications (Cambridge, England)'
_journal_page_first 1833
_journal_page_last 1835
_journal_paper_doi 10.1039/c0cc04791k
_journal_volume 47
_journal_year 2011
_chemical_formula_sum 'C17 H33 B2 Cl4 O2 P'
_chemical_formula_weight 463.82
_chemical_name_systematic
;
?
;
_space_group_IT_number 61
_symmetry_cell_setting orthorhombic
_symmetry_space_group_name_Hall '-P 2ac 2ab'
_symmetry_space_group_name_H-M 'P b c a'
_atom_sites_solution_hydrogens geom
_atom_sites_solution_primary direct
_atom_sites_solution_secondary difmap
_audit_creation_method SHELXL-97
_cell_angle_alpha 90.00
_cell_angle_beta 90.00
_cell_angle_gamma 90.00
_cell_formula_units_Z 8
_cell_length_a 11.9094(6)
_cell_length_b 17.2458(8)
_cell_length_c 22.7590(11)
_cell_measurement_reflns_used 5505
_cell_measurement_temperature 150(2)
_cell_measurement_theta_max 26.42
_cell_measurement_theta_min 2.74
_cell_volume 4674.4(4)
_computing_cell_refinement 'Bruker SMART'
_computing_data_collection 'Bruker SMART'
_computing_data_reduction 'Bruker SAINT'
_computing_molecular_graphics 'Bruker SHELXTL'
_computing_publication_material 'Bruker SHELXTL'
_computing_structure_refinement 'SHELXL-97 (Sheldrick, 1997)'
_computing_structure_solution 'SHELXS-97 (Sheldrick, 1990)'
_diffrn_ambient_temperature 150(2)
_diffrn_measured_fraction_theta_full 0.995
_diffrn_measured_fraction_theta_max 0.995
_diffrn_measurement_device_type 'CCD area detector'
_diffrn_measurement_method 'phi and omega scans'
_diffrn_radiation_monochromator graphite
_diffrn_radiation_source 'fine-focus sealed tube'
_diffrn_radiation_type MoK\a
_diffrn_radiation_wavelength 0.71073
_diffrn_reflns_av_R_equivalents 0.0669
_diffrn_reflns_av_sigmaI/netI 0.0506
_diffrn_reflns_limit_h_max 14
_diffrn_reflns_limit_h_min -15
_diffrn_reflns_limit_k_max 15
_diffrn_reflns_limit_k_min -22
_diffrn_reflns_limit_l_max 29
_diffrn_reflns_limit_l_min -29
_diffrn_reflns_number 38835
_diffrn_reflns_theta_full 27.49
_diffrn_reflns_theta_max 27.49
_diffrn_reflns_theta_min 1.79
_exptl_absorpt_coefficient_mu 0.585
_exptl_absorpt_correction_T_max 0.7456
_exptl_absorpt_correction_T_min 0.6890
_exptl_absorpt_correction_type multi-scan
_exptl_absorpt_process_details SADABS
_exptl_crystal_colour colourless
_exptl_crystal_density_diffrn 1.318
_exptl_crystal_density_method 'not measured'
_exptl_crystal_description block
_exptl_crystal_F_000 1952
_exptl_crystal_size_max 0.17
_exptl_crystal_size_mid 0.16
_exptl_crystal_size_min 0.15
_refine_diff_density_max 0.772
_refine_diff_density_min -0.481
_refine_diff_density_rms 0.070
_refine_ls_extinction_method none
_refine_ls_goodness_of_fit_ref 1.043
_refine_ls_hydrogen_treatment refall
_refine_ls_matrix_type full
_refine_ls_number_parameters 246
_refine_ls_number_reflns 5345
_refine_ls_number_restraints 0
_refine_ls_restrained_S_all 1.043
_refine_ls_R_factor_all 0.0788
_refine_ls_R_factor_gt 0.0430
_refine_ls_shift/su_max 0.001
_refine_ls_shift/su_mean 0.000
_refine_ls_structure_factor_coef Fsqd
_refine_ls_weighting_details 'calc w=1/[\s^2^(Fo^2^)+(0.0423P)^2^+3.2536P] where P=(Fo^2^+2Fc^2^)/3'
_refine_ls_weighting_scheme calc
_refine_ls_wR_factor_gt 0.0944
_refine_ls_wR_factor_ref 0.1078
_reflns_number_gt 3689
_reflns_number_total 5345
_reflns_threshold_expression >2sigma(I)
_cod_data_source_file c0cc04791k.txt
_cod_data_source_block ((Cl2B)2CCMe2(O2CPBu3)
_cod_depositor_comments
;
The following automatic conversions were performed:

'_symmetry_cell_setting' value 'Orthorhombic' changed to
'orthorhombic' according to
/usr/data/users/saulius/automatic-downloads/retrospective/RSC/lib/dictionaries/cif_core.dic
dictionary named 'cif_core.dic' version 2.4.2 from 2011-04-26.

Automatic conversion script
Id: cif_fix_values 2281 2013-09-26 08:29:07Z andrius 
;
_cod_original_sg_symbol_H-M Pbca
_cod_database_code 7112682

loop_
_symmetry_equiv_pos_as_xyz
'x, y, z'
'-x+1/2, -y, z+1/2'
'-x, y+1/2, -z+1/2'
'x+1/2, -y+1/2, -z'
'-x, -y, -z'
'x-1/2, y, -z-1/2'
'x, -y-1/2, z-1/2'
'-x-1/2, y-1/2, z'

loop_
_atom_site_label
_atom_site_type_symbol
_atom_site_fract_x
_atom_site_fract_y
_atom_site_fract_z
_atom_site_U_iso_or_equiv
_atom_site_adp_type
_atom_site_occupancy
_atom_site_symmetry_multiplicity
_atom_site_calc_flag
_atom_site_refinement_flags
P1 P 0.69754(5) 0.09129(4) 0.62286(3) 0.01820(15) Uani 1 1 d .
Cl1 Cl 0.51966(6) 0.35813(5) 0.59849(3) 0.0414(2) Uani 1 1 d .
Cl2 Cl 0.48926(6) 0.30684(4) 0.72518(3) 0.03454(18) Uani 1 1 d .
Cl3 Cl 0.27360(6) 0.07860(4) 0.62560(3) 0.03229(17) Uani 1 1 d .
Cl4 Cl 0.34147(6) 0.16417(4) 0.51363(3) 0.02987(17) Uani 1 1 d .
O1 O 0.48170(15) 0.12002(10) 0.59884(8) 0.0248(4) Uani 1 1 d .
O2 O 0.57198(15) 0.21866(10) 0.64154(8) 0.0322(4) Uani 1 1 d .
C1 C 0.5666(2) 0.15142(14) 0.62014(10) 0.0197(5) Uani 1 1 d .
C2 C 0.3561(2) 0.24023(13) 0.62693(10) 0.0190(5) Uani 1 1 d .
C3 C 0.2585(2) 0.27957(14) 0.63228(10) 0.0216(5) Uani 1 1 d .
C4 C 0.2475(2) 0.35908(15) 0.65981(12) 0.0295(6) Uani 1 1 d .
H4A H 0.3224 0.3792 0.6692 0.044 Uiso 1 1 calc R
H4B H 0.2030 0.3553 0.6959 0.044 Uiso 1 1 calc R
H4C H 0.2101 0.3942 0.6322 0.044 Uiso 1 1 calc R
C5 C 0.1461(2) 0.25069(16) 0.61145(12) 0.0307(6) Uani 1 1 d .
H5A H 0.1563 0.2027 0.5890 0.046 Uiso 1 1 calc R
H5B H 0.1111 0.2900 0.5863 0.046 Uiso 1 1 calc R
H5C H 0.0977 0.2406 0.6454 0.046 Uiso 1 1 calc R
C6 C 0.6470(2) 0.00329(14) 0.66545(10) 0.0224(5) Uani 1 1 d .
C7 C 0.5779(2) -0.05112(15) 0.62631(11) 0.0280(6) Uani 1 1 d .
H7A H 0.5492 -0.0943 0.6499 0.042 Uiso 1 1 calc R
H7B H 0.6256 -0.0714 0.5948 0.042 Uiso 1 1 calc R
H7C H 0.5148 -0.0225 0.6092 0.042 Uiso 1 1 calc R
C8 C 0.5694(2) 0.02908(16) 0.71612(11) 0.0303(6) Uani 1 1 d .
H8A H 0.5444 -0.0166 0.7382 0.045 Uiso 1 1 calc R
H8B H 0.5039 0.0561 0.7000 0.045 Uiso 1 1 calc R
H8C H 0.6105 0.0640 0.7424 0.045 Uiso 1 1 calc R
C9 C 0.7470(2) -0.04266(16) 0.69037(11) 0.0308(6) Uani 1 1 d .
H9A H 0.7196 -0.0902 0.7092 0.046 Uiso 1 1 calc R
H9B H 0.7866 -0.0109 0.7194 0.046 Uiso 1 1 calc R
H9C H 0.7985 -0.0562 0.6584 0.046 Uiso 1 1 calc R
C10 C 0.8058(2) 0.15062(15) 0.66312(11) 0.0253(6) Uani 1 1 d .
C11 C 0.7719(3) 0.15762(17) 0.72819(12) 0.0360(7) Uani 1 1 d .
H11A H 0.8244 0.1923 0.7485 0.054 Uiso 1 1 calc R
H11B H 0.7740 0.1063 0.7466 0.054 Uiso 1 1 calc R
H11C H 0.6957 0.1788 0.7309 0.054 Uiso 1 1 calc R
C12 C 0.8186(2) 0.23421(15) 0.63897(12) 0.0305(6) Uani 1 1 d .
H12A H 0.8734 0.2626 0.6628 0.046 Uiso 1 1 calc R
H12B H 0.7459 0.2607 0.6407 0.046 Uiso 1 1 calc R
H12C H 0.8445 0.2321 0.5981 0.046 Uiso 1 1 calc R
C13 C 0.9209(2) 0.11021(16) 0.65862(12) 0.0320(6) Uani 1 1 d .
H13A H 0.9744 0.1359 0.6849 0.048 Uiso 1 1 calc R
H13B H 0.9483 0.1134 0.6181 0.048 Uiso 1 1 calc R
H13C H 0.9132 0.0557 0.6700 0.048 Uiso 1 1 calc R
C14 C 0.7364(2) 0.07112(14) 0.54388(10) 0.0205(5) Uani 1 1 d .
C15 C 0.7896(2) 0.14323(16) 0.51682(11) 0.0295(6) Uani 1 1 d .
H15A H 0.7995 0.1353 0.4745 0.044 Uiso 1 1 calc R
H15B H 0.8629 0.1526 0.5351 0.044 Uiso 1 1 calc R
H15C H 0.7407 0.1881 0.5235 0.044 Uiso 1 1 calc R
C16 C 0.6323(2) 0.05185(15) 0.50695(10) 0.0254(6) Uani 1 1 d .
H16A H 0.6554 0.0395 0.4667 0.038 Uiso 1 1 calc R
H16B H 0.5816 0.0966 0.5065 0.038 Uiso 1 1 calc R
H16C H 0.5935 0.0071 0.5241 0.038 Uiso 1 1 calc R
C17 C 0.8199(2) 0.00338(16) 0.54123(11) 0.0295(6) Uani 1 1 d .
H17A H 0.8449 -0.0041 0.5006 0.044 Uiso 1 1 calc R
H17B H 0.7833 -0.0440 0.5553 0.044 Uiso 1 1 calc R
H17C H 0.8849 0.0150 0.5661 0.044 Uiso 1 1 calc R
B1 B 0.4712(3) 0.27761(17) 0.64631(12) 0.0215(6) Uani 1 1 d .
B2 B 0.3611(2) 0.15860(17) 0.59508(12) 0.0218(6) Uani 1 1 d .

loop_
_atom_site_aniso_label
_atom_site_aniso_U_11
_atom_site_aniso_U_22
_atom_site_aniso_U_33
_atom_site_aniso_U_23
_atom_site_aniso_U_13
_atom_site_aniso_U_12
P1 0.0222(3) 0.0180(3) 0.0144(3) 0.0009(2) -0.0009(2) 0.0001(3)
Cl1 0.0386(4) 0.0427(4) 0.0429(4) 0.0180(3) -0.0057(3) -0.0182(4)
Cl2 0.0380(4) 0.0413(4) 0.0244(3) -0.0087(3) -0.0036(3) -0.0032(3)
Cl3 0.0403(4) 0.0238(3) 0.0328(4) -0.0015(3) 0.0060(3) -0.0101(3)
Cl4 0.0465(4) 0.0249(3) 0.0182(3) -0.0028(3) -0.0053(3) 0.0052(3)
O1 0.0253(10) 0.0195(9) 0.0296(10) -0.0056(8) -0.0056(8) 0.0019(8)
O2 0.0256(10) 0.0264(10) 0.0447(12) -0.0128(9) -0.0041(9) 0.0019(8)
C1 0.0249(13) 0.0200(13) 0.0142(11) 0.0018(10) 0.0026(10) 0.0003(11)
C2 0.0248(13) 0.0192(12) 0.0128(11) -0.0008(9) 0.0020(10) -0.0034(10)
C3 0.0277(14) 0.0203(13) 0.0169(11) 0.0014(10) 0.0025(10) -0.0026(11)
C4 0.0332(16) 0.0257(14) 0.0294(14) -0.0023(12) 0.0004(12) 0.0067(12)
C5 0.0235(14) 0.0297(14) 0.0390(16) -0.0022(12) 0.0009(12) 0.0006(12)
C6 0.0282(14) 0.0219(13) 0.0172(12) 0.0041(10) 0.0030(11) 0.0008(11)
C7 0.0358(16) 0.0218(13) 0.0263(14) 0.0016(11) 0.0035(12) -0.0031(12)
C8 0.0374(17) 0.0326(15) 0.0209(13) 0.0038(11) 0.0091(12) -0.0013(13)
C9 0.0365(16) 0.0302(15) 0.0257(13) 0.0102(12) 0.0009(12) 0.0037(13)
C10 0.0283(14) 0.0258(14) 0.0217(12) 0.0005(11) -0.0074(11) -0.0051(12)
C11 0.0436(18) 0.0428(17) 0.0217(13) -0.0034(12) -0.0080(13) -0.0088(15)
C12 0.0325(16) 0.0244(14) 0.0345(15) 0.0013(12) -0.0087(12) -0.0049(12)
C13 0.0276(15) 0.0347(16) 0.0337(15) 0.0067(13) -0.0096(12) -0.0028(13)
C14 0.0239(13) 0.0245(13) 0.0132(11) 0.0003(10) 0.0011(10) 0.0022(11)
C15 0.0338(16) 0.0336(15) 0.0211(13) 0.0065(11) 0.0021(11) -0.0034(13)
C16 0.0319(15) 0.0277(14) 0.0167(12) -0.0034(11) -0.0018(11) 0.0036(12)
C17 0.0296(15) 0.0340(15) 0.0249(13) -0.0034(12) 0.0017(11) 0.0073(13)
B1 0.0255(16) 0.0192(14) 0.0199(14) -0.0035(11) 0.0033(12) -0.0004(12)
B2 0.0223(15) 0.0233(15) 0.0198(14) -0.0012(12) -0.0015(11) -0.0030(12)

loop_
_atom_type_symbol
_atom_type_description
_atom_type_scat_dispersion_real
_atom_type_scat_dispersion_imag
_atom_type_scat_source
C C 0.0033 0.0016 'International Tables Vol C Tables 4.2.6.8 and 6.1.1.4'
H H 0.0000 0.0000 'International Tables Vol C Tables 4.2.6.8 and 6.1.1.4'
B B 0.0013 0.0007 'International Tables Vol C Tables 4.2.6.8 and 6.1.1.4'
O O 0.0106 0.0060 'International Tables Vol C Tables 4.2.6.8 and 6.1.1.4'
P P 0.1023 0.0942 'International Tables Vol C Tables 4.2.6.8 and 6.1.1.4'
Cl Cl 0.1484 0.1585 'International Tables Vol C Tables 4.2.6.8 and 6.1.1.4'

loop_
_geom_angle_atom_site_label_1
_geom_angle_atom_site_label_2
_geom_angle_atom_site_label_3
_geom_angle
C1 P1 C10 106.57(11)
C1 P1 C14 105.93(11)
C10 P1 C14 113.29(12)
C1 P1 C6 101.25(11)
C10 P1 C6 113.76(11)
C14 P1 C6 114.61(11)
C1 O1 B2 125.04(19)
C1 O2 B1 125.5(2)
O1 C1 O2 126.3(2)
O1 C1 P1 116.62(18)
O2 C1 P1 117.01(19)
C3 C2 B1 121.1(2)
C3 C2 B2 121.3(2)
B1 C2 B2 117.3(2)
C2 C3 C5 124.8(2)
C2 C3 C4 124.5(2)
C5 C3 C4 110.7(2)
C7 C6 C9 108.3(2)
C7 C6 C8 106.8(2)
C9 C6 C8 109.7(2)
C7 C6 P1 111.26(16)
C9 C6 P1 110.74(18)
C8 C6 P1 109.94(17)
C11 C10 C13 109.4(2)
C11 C10 C12 107.1(2)
C13 C10 C12 108.0(2)
C11 C10 P1 109.32(18)
C13 C10 P1 109.32(18)
C12 C10 P1 113.56(17)
C15 C14 C16 106.9(2)
C15 C14 C17 109.6(2)
C16 C14 C17 109.7(2)
C15 C14 P1 109.62(17)
C16 C14 P1 111.32(17)
C17 C14 P1 109.65(16)
O2 B1 C2 112.2(2)
O2 B1 Cl1 101.84(17)
C2 B1 Cl1 114.33(19)
O2 B1 Cl2 98.72(17)
C2 B1 Cl2 118.49(18)
Cl1 B1 Cl2 108.91(15)
C2 B2 O1 112.5(2)
C2 B2 Cl3 117.79(18)
O1 B2 Cl3 100.14(16)
C2 B2 Cl4 113.76(18)
O1 B2 Cl4 100.86(16)
Cl3 B2 Cl4 109.71(14)

loop_
_geom_bond_atom_site_label_1
_geom_bond_atom_site_label_2
_geom_bond_distance
P1 C1 1.874(3)
P1 C10 1.884(3)
P1 C14 1.888(2)
P1 C6 1.899(2)
Cl1 B1 1.856(3)
Cl2 B1 1.877(3)
Cl3 B2 1.863(3)
Cl4 B2 1.871(3)
O1 C1 1.245(3)
O1 B2 1.585(3)
O2 C1 1.259(3)
O2 B1 1.577(3)
C2 C3 1.352(4)
C2 B1 1.577(4)
C2 B2 1.585(4)
C3 C5 1.504(4)
C3 C4 1.513(3)
C6 C7 1.533(4)
C6 C9 1.539(4)
C6 C8 1.543(3)
C10 C11 1.540(4)
C10 C13 1.541(4)
C10 C12 1.550(3)
C14 C15 1.526(3)
C14 C16 1.534(3)
C14 C17 1.536(3)
